data_2200328
loop_
_publ_author_name
'Yoshinori Naruta'
'Yoshimitsu Tachi'
'Takefumi Chishiro'
'Yuichi Shimazaki'
'Fumito Tani'

_publ_section_title
;
 2-(Imidazol-1-yl)-4-methylphenol
;
_journal_issue 6
_journal_name_full 'Acta Crystallographica Section E'
_journal_page_first o550
_journal_page_last o552
_journal_paper_doi 10.1107/S1600536801008492
_journal_volume 57
_journal_year 2001
_chemical_formula_moiety 'C10 H10 N2 O'
_chemical_formula_sum 'C10 H10 N2 O'
_chemical_formula_weight 174.20
_space_group_IT_number 14
_symmetry_cell_setting monoclinic
_symmetry_space_group_name_Hall '-P 2yn'
_symmetry_space_group_name_H-M 'P 1 21/n 1'
_cell_angle_alpha 90
_cell_angle_beta 97.199(4)
_cell_angle_gamma 90
_cell_formula_units_Z 4
_cell_length_a 6.3521(7)
_cell_length_b 10.4406(6)
_cell_length_c 13.5230(10)
_cell_measurement_reflns_used 4184
_cell_measurement_temperature 123.2
_cell_measurement_theta_max 30.5
_cell_measurement_theta_min 2.5
_cell_volume 889.77(13)
_computing_data_collection 'PROCESS-AUTO (Molecular Structure Corporation, 1996)'
_computing_data_reduction 'TEXSAN (Molecular Structure Corporation, 1999)'
_computing_molecular_graphics 'ORTEPII (Johnson, 1976)'
_computing_publication_material TEXSAN
_computing_structure_refinement TEXSAN
_computing_structure_solution 'SIR88 (Burla et al., 1989)'
_diffrn_measured_fraction_theta_full .9974
_diffrn_measured_fraction_theta_max .9974
_diffrn_measurement_device 'Rigaku RAXIS-RAPID Imaging Plate'
_diffrn_measurement_method \w
_diffrn_radiation_source 'X-ray tube'
_diffrn_radiation_type MoK\a
_diffrn_radiation_wavelength .7107
_diffrn_reflns_av_R_equivalents .029
_diffrn_reflns_limit_h_max 9
_diffrn_reflns_limit_h_min -9
_diffrn_reflns_limit_k_max 14
_diffrn_reflns_limit_k_min -14
_diffrn_reflns_limit_l_max 17
_diffrn_reflns_limit_l_min -19
_diffrn_reflns_number 10607
_diffrn_reflns_theta_full 30.50
_diffrn_reflns_theta_max 30.50
_diffrn_standards_decay_% 0
_diffrn_standards_interval_count none
_diffrn_standards_number 0
_exptl_absorpt_coefficient_mu .087
_exptl_absorpt_correction_type none
_exptl_crystal_colour Colourless
_exptl_crystal_density_diffrn 1.300
_exptl_crystal_density_method 'not measured'
_exptl_crystal_description Prism
_exptl_crystal_F_000 368
_exptl_crystal_size_max .34
_exptl_crystal_size_mid .24
_exptl_crystal_size_min .10
_refine_diff_density_max .38
_refine_diff_density_min -.36
_refine_ls_extinction_coef .16(2)
_refine_ls_extinction_method 'Zachariasen (1967) type 2, Gaussian isotropic'
_refine_ls_goodness_of_fit_ref 1.604
_refine_ls_hydrogen_treatment noref
_refine_ls_matrix_type full
_refine_ls_number_parameters 119
_refine_ls_number_reflns 2704
_refine_ls_R_factor_gt .0490
_refine_ls_shift/su_max .0006
_refine_ls_structure_factor_coef F^2^
_refine_ls_weighting_details 'calc w = 1/[\s^2^(Fo^2^) + (0.06P)^2^] where P = (Fo^2^+2Fc^2^)/3'
_refine_ls_weighting_scheme calc
_refine_ls_wR_factor_ref .1569
_reflns_number_gt 2439
_reflns_number_total 2704
_reflns_threshold_expression I>2\s(I)
_cod_data_source_file ob6043.cif
_cod_data_source_block I
_cod_original_cell_volume 889.80(10)
_cod_original_sg_symbol_H-M 'P 21/n'
_cod_database_code 2200328

loop_
_symmetry_equiv_pos_as_xyz
x,y,z
1/2-x,1/2+y,1/2-z
-x,-y,-z
1/2+x,1/2-y,1/2+z

loop_
_atom_site_label
_atom_site_fract_x
_atom_site_fract_y
_atom_site_fract_z
_atom_site_U_iso_or_equiv
_atom_site_adp_type
_atom_site_calc_flag
_atom_site_refinement_flags
_atom_site_occupancy
_atom_site_disorder_assembly
_atom_site_disorder_group
_atom_site_type_symbol
O1 -.27490(10) .16963(6) .33342(6) .0241(2) Uani d . 1.00 . . O
N1 .09810(10) .03025(7) .32829(5) .0169(2) Uani d . 1.00 . . N
N2 .01150(10) -.13166(7) .22629(6) .0233(2) Uani d . 1.00 . . N
C1 -.0520(2) -.05760(8) .29573(7) .0222(2) Uani d . 1.00 . . C
C2 .2115(2) -.08888(9) .21275(7) .0235(2) Uani d . 1.00 . . C
C3 .26750(10) .01070(9) .27538(7) .0211(2) Uani d . 1.00 . . C
C4 .08390(10) .12845(8) .40054(6) .0172(2) Uani d . 1.00 . . C
C5 -.10380(10) .19957(8) .39922(7) .0192(2) Uani d . 1.00 . . C
C6 -.1052(2) .30069(9) .46693(7) .0248(2) Uani d . 1.00 . . C
C7 .0734(2) .32893(9) .53333(7) .0262(2) Uani d . 1.00 . . C
C8 .2600(2) .25832(9) .53517(6) .0228(2) Uani d . 1.00 . . C
C9 .26200(10) .15724(8) .46796(6) .0197(2) Uani d . 1.00 . . C
C10 .4513(2) .28940(10) .60828(8) .0320(3) Uani d . 1.00 . . C
H1 -.1880 -.0657 .3227 .0321 Uiso calc . 1.00 . . H
H1o -.3615 .2447 .3157 .0321 Uiso calc . 1.00 . . H
H2 .2909 -.1314 .1642 .0321 Uiso calc . 1.00 . . H
H3 .3923 .0618 .2889 .0321 Uiso calc . 1.00 . . H
H6 -.2373 .3515 .4623 .0321 Uiso calc . 1.00 . . H
H7 .0701 .4033 .5810 .0321 Uiso calc . 1.00 . . H
H9 .3901 .1050 .4670 .0321 Uiso calc . 1.00 . . H
H10 .5679 .2312 .5984 .0321 Uiso calc . 1.00 . . H
H11 .4196 .2775 .6737 .0321 Uiso calc . 1.00 . . H
H12 .4965 .3748 .6008 .0321 Uiso calc . 1.00 . . H

loop_
_atom_site_aniso_label
_atom_site_aniso_U_11
_atom_site_aniso_U_22
_atom_site_aniso_U_33
_atom_site_aniso_U_12
_atom_site_aniso_U_13
_atom_site_aniso_U_23
O1 .0184(3) .0179(3) .0354(4) .0017(2) .0014(3) .0018(3)
N1 .0177(4) .0134(3) .0194(4) .0004(2) .0016(3) -.0011(2)
N2 .0235(4) .0169(4) .0288(4) -.0019(3) .0011(3) -.0036(3)
C1 .0228(4) .0156(4) .0287(4) -.0044(3) .0052(3) -.0008(3)
C2 .0209(4) .0220(4) .0274(4) .0009(3) .0020(3) -.0067(3)
C3 .0160(4) .0209(4) .0263(4) .0003(3) .0027(3) -.0048(3)
C4 .0214(4) .0131(3) .0175(4) .0007(3) .0042(3) .0011(3)
C5 .0206(4) .0150(4) .0231(4) .0005(3) .0067(3) .0032(3)
C6 .0283(5) .0199(4) .0280(5) .0048(3) .0107(4) -.0004(3)
C7 .0387(6) .0201(4) .0213(4) .0007(4) .0093(4) -.0034(3)
C8 .0316(5) .0212(4) .0160(4) -.0022(3) .0042(3) -.0001(3)
C9 .0244(5) .0176(4) .0170(4) .0009(3) .0018(3) .0006(3)
C10 .0383(6) .0362(6) .0206(4) -.0067(4) .0003(4) -.0070(4)

loop_
_atom_type_symbol
_atom_type_description
_atom_type_scat_dispersion_real
_atom_type_scat_dispersion_imag
_atom_type_scat_source
C C .003 .002 'International_Tables_Vol_C_Table_4.2.6.8 and 6.1.1.1_1992'
H H .000 .000 International_Tables_Vol_C_Table_6.1.1.2_1992
N N .031 .018 'International_Tables_Vol_C_Table_4.2.6.8 and 6.1.1.1_1992'
O O .011 .006 'International_Tables_Vol_C_Table_4.2.6.8 and 6.1.1.1_1992'
Cl Cl .006 .003 'International_Tables_Vol_C_Table_4.2.6.8 and 6.1.1.1_1992'

loop_
_geom_angle_atom_site_label_1
_geom_angle_atom_site_label_2
_geom_angle_atom_site_label_3
_geom_angle
_geom_angle_publ_flag
C5 O1 H1o 111.1 no
C1 N1 C3 107.08(7) no
C1 N1 C4 127.29(8) no
C3 N1 C4 125.58(7) no
C1 N2 C2 105.88(8) no
N1 C1 N2 111.25(8) no
N1 C1 H1 123.5 no
N2 C1 H1 125.2 no
N2 C2 C3 109.75(8) no
N2 C2 H2 120.0 no
C3 C2 H2 130.2 no
N1 C3 C2 106.03(8) no
N1 C3 H3 120.0 no
C2 C3 H3 133.9 no
N1 C4 C5 119.89(8) no
N1 C4 C9 119.15(8) no
C5 C4 C9 120.85(8) no
O1 C5 C4 119.86(8) no
O1 C5 C6 122.32(8) no
C4 C5 C6 117.82(8) no
C5 C6 C7 120.82(9) no
C5 C6 H6 116.1 no
C7 C6 H6 123.1 no
C6 C7 C8 121.59(8) no
C6 C7 H7 119.7 no
C8 C7 H7 118.7 no
C7 C8 C9 117.77(9) no
C7 C8 C10 120.89(9) no
C9 C8 C10 121.33(9) no
C4 C9 C8 121.14(9) no
C4 C9 H9 118.6 no
C8 C9 H9 120.3 no
C8 C10 H10 109.8 no
C8 C10 H11 109.9 no
C8 C10 H12 111.4 no
H10 C10 H11 107.5 no
H10 C10 H12 109.0 no
H11 C10 H12 109.2 no

loop_
_geom_bond_atom_site_label_1
_geom_bond_atom_site_label_2
_geom_bond_site_symmetry_1
_geom_bond_site_symmetry_2
_geom_bond_distance
_geom_bond_publ_flag
O1 C5 . . 1.3520(10) yes
O1 H1o . . .970 no
N1 C1 . . 1.3560(10) no
N1 C3 . . 1.3800(10) no
N1 C4 . . 1.4270(10) yes
N2 C1 . . 1.3180(10) no
N2 C2 . . 1.3800(10) no
C1 H1 . . .983 no
C2 C3 . . 1.3600(10) no
C2 H2 . . .983 no
C3 H3 . . .954 no
C4 C5 . . 1.4030(10) no
C4 C9 . . 1.3940(10) no
C5 C6 . . 1.3980(10) no
C6 C7 . . 1.388(2) no
C6 H6 . . .988 no
C7 C8 . . 1.394(2) no
C7 H7 . . 1.011 no
C8 C9 . . 1.3940(10) no
C8 C10 . . 1.5020(10) no
C9 H9 . . .981 no
C10 H10 . . .980 no
C10 H11 . . .939 no
C10 H12 . . .947 no

loop_
_geom_contact_atom_site_label_1
_geom_contact_atom_site_label_2
_geom_contact_distance
_geom_contact_site_symmetry_2
_geom_contact_publ_flag
O1 N2 2.6290(10) 2_455 no
O1 C3 3.3540(10) 1_455 no
O1 C1 3.4480(10) 2_455 no
O1 C10 3.5520(10) 4_454 no
N1 C10 3.5460(10) 4_454 no
N2 C5 3.4050(10) 2_445 no
N2 C6 3.5070(10) 2_445 no
C1 C8 3.4820(10) 3_556 no
C3 C10 3.5160(10) 4_454 no
C6 C10 3.599(2) 1_455 no

loop_
_geom_hbond_atom_site_label_D
_geom_hbond_atom_site_label_H
_geom_hbond_atom_site_label_A
_geom_hbond_site_symmetry_A
_geom_hbond_distance_DH
_geom_hbond_distance_HA
_geom_hbond_distance_DA
_geom_hbond_angle_DHA
_geom_hbond_publ_flag
O1 H1o N2 2_455 .97 1.662 2.6290(10) 174 yes

loop_
_geom_torsion_atom_site_label_1
_geom_torsion_atom_site_label_2
_geom_torsion_atom_site_label_3
_geom_torsion_atom_site_label_4
_geom_torsion_site_symmetry_1
_geom_torsion_site_symmetry_2
_geom_torsion_site_symmetry_3
_geom_torsion_site_symmetry_4
_geom_torsion
_geom_torsion_publ_flag
O1 C5 C4 N1 1_555 1_555 1_555 1_555 4.10(10) no
O1 C5 C4 C9 1_555 1_555 1_555 1_555 -179.74(8) no
O1 C5 C6 C7 1_555 1_555 1_555 1_555 -179.88(8) no
O1 C5 C6 H6 1_555 1_555 1_555 1_555 -2.2 no
N1 C1 N2 C2 1_555 1_555 1_555 1_555 -.50(10) no
N1 C3 C2 N2 1_555 1_555 1_555 1_555 -.30(10) no
N1 C3 C2 H2 1_555 1_555 1_555 1_555 -179.0 no
N1 C4 C5 C6 1_555 1_555 1_555 1_555 -175.58(8) no
N1 C4 C9 C8 1_555 1_555 1_555 1_555 175.42(8) no
N1 C4 C9 H9 1_555 1_555 1_555 1_555 -4.2 no
N2 C1 N1 C3 1_555 1_555 1_555 1_555 .30(10) no
N2 C1 N1 C4 1_555 1_555 1_555 1_555 178.03(8) no
N2 C2 C3 H3 1_555 1_555 1_555 1_555 177.5 no
C1 N1 C3 C2 1_555 1_555 1_555 1_555 .00(10) no
C1 N1 C3 H3 1_555 1_555 1_555 1_555 -178.2 no
C1 N1 C4 C5 1_555 1_555 1_555 1_555 -42.30(10) yes
C1 N1 C4 C9 1_555 1_555 1_555 1_555 141.42(9) yes
C1 N2 C2 C3 1_555 1_555 1_555 1_555 .50(10) no
C1 N2 C2 H2 1_555 1_555 1_555 1_555 179.4 no
C2 N2 C1 H1 1_555 1_555 1_555 1_555 -178.6 no
C2 C3 N1 C4 1_555 1_555 1_555 1_555 -177.75(8) no
C3 N1 C1 H1 1_555 1_555 1_555 1_555 178.4 no
C3 N1 C4 C5 1_555 1_555 1_555 1_555 134.97(9) yes
C3 N1 C4 C9 1_555 1_555 1_555 1_555 -41.30(10) yes
C4 N1 C1 H1 1_555 1_555 1_555 1_555 -3.9 no
C4 N1 C3 H3 1_555 1_555 1_555 1_555 4.1 no
C4 C5 O1 H1o 1_555 1_555 1_555 1_555 -150.8 no
C4 C5 C6 C7 1_555 1_555 1_555 1_555 -.30(10) no
C4 C5 C6 H6 1_555 1_555 1_555 1_555 177.4 no
C4 C9 C8 C7 1_555 1_555 1_555 1_555 .60(10) no
C4 C9 C8 C10 1_555 1_555 1_555 1_555 179.73(8) no
C5 C4 C9 C8 1_555 1_555 1_555 1_555 -.80(10) no
C5 C4 C9 H9 1_555 1_555 1_555 1_555 179.6 no
C5 C6 C7 C8 1_555 1_555 1_555 1_555 .1(2) no
C5 C6 C7 H7 1_555 1_555 1_555 1_555 179.1 no
C6 C5 O1 H1o 1_555 1_555 1_555 1_555 28.8 no
C6 C5 C4 C9 1_555 1_555 1_555 1_555 .60(10) no
C6 C7 C8 C9 1_555 1_555 1_555 1_555 -.20(10) no
C6 C7 C8 C10 1_555 1_555 1_555 1_555 -179.36(9) no
C7 C8 C9 H9 1_555 1_555 1_555 1_555 -179.8 no
C7 C8 C10 H10 1_555 1_555 1_555 1_555 -179.2 no
C7 C8 C10 H11 1_555 1_555 1_555 1_555 62.7 no
C7 C8 C10 H12 1_555 1_555 1_555 1_555 -58.5 no
C8 C7 C6 H6 1_555 1_555 1_555 1_555 -177.4 no
C9 C8 C7 H7 1_555 1_555 1_555 1_555 -179.2 no
C9 C8 C10 H10 1_555 1_555 1_555 1_555 1.6 no
C9 C8 C10 H11 1_555 1_555 1_555 1_555 -116.5 no
C9 C8 C10 H12 1_555 1_555 1_555 1_555 122.4 no
C10 C8 C7 H7 1_555 1_555 1_555 1_555 1.6 no
C10 C8 C9 H9 1_555 1_555 1_555 1_555 -.7 no
H2 C2 C3 H3 1_555 1_555 1_555 1_555 -1.3 no
H6 C6 C7 H7 1_555 1_555 1_555 1_555 1.6 no

loop_
_cod_related_entry_id
_cod_related_entry_database
_cod_related_entry_code
1 ChemSpider 15500558
